data_1570361
loop_
_publ_author_name
'Hashimoto, Yoshihisa'
'Katagiri, Yuri'
'Tanaka, Yuya'
'Yoshizawa, Michito'

_publ_section_title
;
 Solution-state mechanochromic luminescence of Pt(ii)-complexes displayed
 within micellar aromatic capsules.
;
_journal_issue 48
_journal_name_full 'Chemical science'
_journal_page_first 14211
_journal_page_last 14216
_journal_paper_doi 10.1039/d3sc04613c
_journal_volume 14
_journal_year 2023
_chemical_formula_moiety '2(C25 H15 F3 N2 Pt), C2 H6 O S'
_chemical_formula_sum 'C52 H36 F6 N4 O Pt2 S'
_chemical_formula_weight 1269.09
_space_group_crystal_system monoclinic
_space_group_IT_number 14
_space_group_name_Hall '-P 2ybc'
_space_group_name_H-M_alt 'P 1 21/c 1'
_atom_sites_solution_hydrogens geom
_audit_creation_date 2023-11-05
_audit_creation_method
;
Olex2 1.2
(compiled May 18 2018 14:05:52 for OlexSys, GUI svn.r5506)
;
_audit_update_record
;
2023-11-07 deposited with the CCDC.	2023-11-21 downloaded from the CCDC.
;
_cell_angle_alpha 90
_cell_angle_beta 92.3630(10)
_cell_angle_gamma 90
_cell_formula_units_Z 8
_cell_length_a 8.85760(10)
_cell_length_b 32.2146(4)
_cell_length_c 31.0202(3)
_cell_measurement_reflns_used 53954
_cell_measurement_temperature 93(3)
_cell_measurement_theta_max 76.6810
_cell_measurement_theta_min 2.7040
_cell_volume 8843.90(17)
_computing_cell_refinement 'CrysAlisPro 1.171.42.57a (Rigaku OD, 2022)'
_computing_data_collection 'CrysAlisPro 1.171.42.57a (Rigaku OD, 2022)'
_computing_data_reduction 'CrysAlisPro 1.171.42.57a (Rigaku OD, 2022)'
_computing_molecular_graphics 'Olex2 (Dolomanov et al., 2009)'
_computing_publication_material 'Olex2 (Dolomanov et al., 2009)'
_computing_structure_refinement 'ShelXL (Sheldrick, 2015)'
_computing_structure_solution 'SHELXT 2018/2 (Sheldrick, 2018)'
_diffrn_ambient_temperature 93(3)
_diffrn_detector 'Hybrid Pixel Array Detector'
_diffrn_detector_area_resol_mean 10.0000
_diffrn_detector_type HyPix
_diffrn_measured_fraction_theta_full 0.996
_diffrn_measured_fraction_theta_max 0.950
_diffrn_measurement_details
;
List of Runs (angles in degrees, time in seconds):

  # Type    Start    End  Width  t~exp~   \w     \q     \k     \f   Frames
#--------------------------------------------------------------------------
  1  \w    -63.00 -31.00   0.50    0.11    -- -102.75  61.00  30.00   64
  2  \w    -61.00 -32.00   0.50    0.11    -- -102.75  61.00   0.00   58
  3  \w    -67.00 -42.00   0.50    0.11    -- -102.75  61.00 -30.00   50
  4  \w    -67.00 -36.00   0.50    0.11    -- -102.75  61.00 -90.00   62
  5  \w    -62.00 -31.00   0.50    0.11    -- -102.75  61.00-150.00   62
  6  \w    -27.00  25.00   0.50    0.05    --  -47.66  19.00 -90.00  104
  7  \w    -27.00  24.00   0.50    0.05    --  -47.66  19.00 -30.00  102
  8  \w    -25.00  23.00   0.50    0.05    --  -47.66  19.00  90.00   96
  9  \w     95.00 125.00   0.50    0.11    --  102.75  15.00 -90.00   60
 10  \w    145.00 175.00   0.50    0.11    --  102.75  15.00 -90.00   60
 11  \w    144.00 170.00   0.50    0.11    --  102.75  61.00-120.00   52
 12  \w     89.00 127.00   0.50    0.11    --  102.75  61.00-120.00   76
 13  \w     55.00 119.00   0.50    0.05    --   47.66 160.00 -46.00  128
 14  \w     84.00 158.00   0.50    0.11    --  102.75 117.00 162.00  148
 15  \w     38.00  75.00   0.50    0.11    --  102.75 -61.00  90.00   74
 16  \w     31.00 103.00   0.50    0.11    --  102.75 -77.00  90.00  144
 17  \w     67.00 101.00   0.50    0.11    --  102.75 -77.00  30.00   68
 18  \w     12.00  89.00   0.50    0.05    --   47.66-117.00  74.00  154
 19  \w     31.00 109.00   0.50    0.11    --  102.75-117.00  74.00  156
 20  \w     80.00 134.00   0.50    0.11    --  102.75-160.00 -77.00  108
 21  \w     36.00 116.00   0.50    0.05    --   47.66-160.00 -77.00  160
 22  \w   -117.00 -35.00   0.50    0.05    --  -47.66 -57.00 -30.00  164
 23  \w   -118.00 -51.00   0.50    0.05    --  -47.66-160.00 -77.00  134
 24  \w   -174.00 -79.00   0.50    0.11    -- -102.75-117.00  74.00  190
 25  \w   -173.00-105.00   0.50    0.11    -- -102.75 -61.00   0.00  136
 26  \w   -115.00 -31.00   0.50    0.05    --  -47.66 160.00 -46.00  168
;
_diffrn_measurement_device 'four-circle diffractometer'
_diffrn_measurement_device_type 'XtaLAB Synergy R, DW system, HyPix'
_diffrn_measurement_method '\w scans'
_diffrn_orient_matrix_type 'CrysAlisPro convention (1999,Acta A55,543-557)'
_diffrn_orient_matrix_UB_11 -0.0823306000
_diffrn_orient_matrix_UB_12 -0.0225120000
_diffrn_orient_matrix_UB_13 -0.0379640000
_diffrn_orient_matrix_UB_21 -0.0197876000
_diffrn_orient_matrix_UB_22 0.0416502000
_diffrn_orient_matrix_UB_23 -0.0239969000
_diffrn_orient_matrix_UB_31 0.1520545000
_diffrn_orient_matrix_UB_32 -0.0067518000
_diffrn_orient_matrix_UB_33 -0.0213124000
_diffrn_radiation_monochromator mirror
_diffrn_radiation_probe x-ray
_diffrn_radiation_type CuK\a
_diffrn_radiation_wavelength 1.54184
_diffrn_reflns_av_R_equivalents 0.0452
_diffrn_reflns_av_unetI/netI 0.0314
_diffrn_reflns_Laue_measured_fraction_full 0.996
_diffrn_reflns_Laue_measured_fraction_max 0.950
_diffrn_reflns_limit_h_max 11
_diffrn_reflns_limit_h_min -9
_diffrn_reflns_limit_k_max 39
_diffrn_reflns_limit_k_min -38
_diffrn_reflns_limit_l_max 38
_diffrn_reflns_limit_l_min -39
_diffrn_reflns_number 85698
_diffrn_reflns_point_group_measured_fraction_full 0.996
_diffrn_reflns_point_group_measured_fraction_max 0.950
_diffrn_reflns_theta_full 67.684
_diffrn_reflns_theta_max 77.006
_diffrn_reflns_theta_min 1.978
_diffrn_source 'Rotating-anode X-ray tube'
_diffrn_source_type 'Rigaku (Cu) X-ray Source'
_exptl_absorpt_coefficient_mu 12.705
_exptl_absorpt_correction_T_max 0.530
_exptl_absorpt_correction_T_min 0.490
_exptl_absorpt_correction_type multi-scan
_exptl_absorpt_process_details
;
CrysAlisPro 1.171.42.57a (Rigaku Oxford Diffraction, 2022)
Empirical absorption correction using spherical harmonics,
implemented in SCALE3 ABSPACK scaling algorithm.
;
_exptl_crystal_colour red
_exptl_crystal_colour_primary red
_exptl_crystal_density_diffrn 1.906
_exptl_crystal_description block
_exptl_crystal_F_000 4880
_exptl_crystal_size_max 0.15
_exptl_crystal_size_mid 0.05
_exptl_crystal_size_min 0.05
_refine_diff_density_max 2.666
_refine_diff_density_min -1.404
_refine_diff_density_rms 0.198
_refine_ls_extinction_method none
_refine_ls_goodness_of_fit_ref 1.126
_refine_ls_hydrogen_treatment constr
_refine_ls_matrix_type full
_refine_ls_number_parameters 1237
_refine_ls_number_reflns 17768
_refine_ls_number_restraints 52
_refine_ls_restrained_S_all 1.693
_refine_ls_R_factor_all 0.0470
_refine_ls_R_factor_gt 0.0433
_refine_ls_shift/su_max 0.003
_refine_ls_shift/su_mean 0.000
_refine_ls_structure_factor_coef Fsqd
_refine_ls_weighting_details 'w=1/[\s^2^(Fo^2^)+(0.0272P)^2^+149.9269P] where P=(Fo^2^+2Fc^2^)/3'
_refine_ls_weighting_scheme calc
_refine_ls_wR_factor_gt 0.1144
_refine_ls_wR_factor_ref 0.1162
_reflns_Friedel_coverage 0.000
_reflns_number_gt 16179
_reflns_number_total 17768
_reflns_threshold_expression 'I > 2\s(I)'
_cod_data_source_file d3sc04613c2.cif
_cod_data_source_block 1c_red_revision
_cod_depositor_comments 'Adding full bibliography for 1570361.cif.'
_cod_database_code 1570361
_shelx_shelxl_version_number 2018/3
_shelx_space_group_comment
;
The symmetry employed for this shelxl refinement is uniquely defined
by the following loop, which should always be used as a source of
symmetry information in preference to the above space-group names.
They are only intended as comments.
;
_shelx_estimated_absorpt_t_max 0.569
_shelx_estimated_absorpt_t_min 0.252
_diffrn_oxdiff_digest_frames
;
011b7c68cf584c10bb34c69bdf4012ed55000549173
;
_reflns_odcompleteness_completeness 99.74
_reflns_odcompleteness_iscentric 1
_reflns_odcompleteness_theta 66.97
_olex2_refinement_description
;
1. Fixed Uiso
 At 1.2 times of:
  All C(H) groups
 At 1.5 times of:
  All C(H,H,H,H,H,H) groups
2. Restrained distances
 S1-S2 = F2-F3
 2.13 with sigma of 0.04
 F3-F1
 2.13 with sigma of 0.04
 F1-F2
 2.13 with sigma of 0.04
 F2A-F1A
 2.13 with sigma of 0.04
 F2A-F3A
 2.13 with sigma of 0.04
 F1A-F3A
 2.13 with sigma of 0.04
 S2-O2 \\sim S2A-O2
 with sigma of 0.02
 S2-C100 \\sim S2A-C100
 with sigma of 0.02
 S2-C101 \\sim S2A-C101
 with sigma of 0.02
 S1-O1 \\sim S1A-O1
 with sigma of 0.02
 S1-C103 \\sim S1A-C103
 with sigma of 0.02
 S1-C102 \\sim S1A-C102
 with sigma of 0.02
 F2-C25 \\sim F2A-C25
 with sigma of 0.02
 F1-C25 \\sim F1A-C25
 with sigma of 0.02
 F3-C25 \\sim F3A-C25
 with sigma of 0.02
3. Uiso/Uaniso restraints and constraints
Uanis(F2A) \\sim Ueq: with sigma of 0.01 and sigma for terminal atoms of 0.02
Uanis(F1) \\sim Ueq, Uanis(F1A) \\sim Ueq: with sigma of 0.005 and sigma for
terminal atoms of 0.01
Uanis(F3) \\sim Ueq, Uanis(F2) \\sim Ueq: with sigma of 0.05 and sigma for
terminal atoms of 0.1
Uanis(F3A) \\sim Ueq: with sigma of 0.02 and sigma for terminal atoms of 0.04
4. Others
 Sof(F1A)=Sof(F3A)=Sof(F2A)=1-FVAR(1)
 Sof(F2)=Sof(F3)=Sof(F1)=FVAR(1)
 Sof(H7CA)=Sof(H8CA)=Sof(H9CA)=Sof(H9DA)=Sof(H0EA)=Sof(H1EA)=Sof(S2A)=1-FVAR(2)
 Sof(S2)=Sof(H4CA)=Sof(H5CA)=Sof(H6CA)=Sof(H6DA)=Sof(H7DA)=Sof(H8DA)=FVAR(2)
 Sof(H1CA)=Sof(H2CA)=Sof(H3CA)=Sof(H3DA)=Sof(H4DA)=Sof(H5DA)=Sof(S1A)=1-FVAR(3)
 Sof(S1)=Sof(H8BA)=Sof(H9BA)=Sof(H0CA)=Sof(H0DA)=Sof(H1DA)=Sof(H2DA)=FVAR(3)
5.a Me refined with riding coordinates:
 C103(H8BA,H9BA,H0CA), C103(H1CA,H2CA,H3CA), C100(H4CA,H5CA,H6CA), C100(H7CA,
 H8CA,H9CA), C102(H0DA,H1DA,H2DA), C102(H3DA,H4DA,H5DA), C101(H6DA,H7DA,H8DA),
 C101(H9DA,H0EA,H1EA)
5.b Aromatic/amide H refined with riding coordinates:
 C2(H), C65(HA), C1(HB), C41(H41), C46(H46), C40(H40), C38(H38), C57(HC),
 C64(HD), C95(HE), C45(H45), C29(H29), C66(HF), C39(H39), C20(HG), C79(HH),
 C70(HI), C82(HJ), C3(HK), C77(HL), C63(HM), C49(H49), C24(HN), C96(HO),
 C59(HP), C27(H27), C58(HQ), C51(HR), C90(HS), C76(HT), C78(HU), C52(HV),
 C9(HW), C21(HX), C28(H28), C91(HY), C16(HZ), C74(H0AA), C98(H1AA), C88(H2AA),
 C7(H3AA), C71(H4AA), C83(H5AA), C4(H6AA), C23(H7AA), C15(H8AA), C73(H9AA),
 C48(H48), C8(H0BA), C33(H33), C34(H34), C32(H32), C53(H1BA), C84(H2BA),
 C26(H26), C14(H3BA), C112(H4BA), C89(H5BA), C13(H6BA), C54(H7BA)
;
_olex2_submission_special_instructions 'No special instructions were received'
_oxdiff_exptl_absorpt_empirical_details
;
Empirical correction (ABSPACK) includes:
- Absorption correction using spherical harmonics
- Frame scaling
;
_oxdiff_exptl_absorpt_empirical_full_max 1.888
_oxdiff_exptl_absorpt_empirical_full_min 0.699

loop_
_space_group_symop_operation_xyz
'x, y, z'
'-x, y+1/2, -z+1/2'
'-x, -y, -z'
'x, -y-1/2, z-1/2'

loop_
_atom_site_label
_atom_site_type_symbol
_atom_site_fract_x
_atom_site_fract_y
_atom_site_fract_z
_atom_site_U_iso_or_equiv
_atom_site_adp_type
_atom_site_occupancy
_atom_site_site_symmetry_order
_atom_site_calc_flag
_atom_site_refinement_flags_posn
_atom_site_refinement_flags_adp
_atom_site_refinement_flags_occupancy
_atom_site_disorder_assembly
_atom_site_disorder_group
Pt1 Pt 0.37687(3) 0.59712(2) -0.07204(2) 0.01633(7) Uani 1 1 d . . . . .
Pt3 Pt 0.88792(3) 0.59301(2) 0.57328(2) 0.01639(7) Uani 1 1 d . . . . .
Pt2 Pt 0.13238(3) 0.66281(2) -0.03472(2) 0.01659(7) Uani 1 1 d . . . . .
Pt4 Pt 0.63916(3) 0.66379(2) 0.53667(2) 0.01690(7) Uani 1 1 d . . . . .
S1 S 0.8042(3) 0.62578(7) 0.14543(8) 0.0322(7) Uani 0.896(8) 1 d D . P A 1
S2 S 0.2447(3) 0.62707(8) 0.34613(9) 0.0360(8) Uani 0.837(8) 1 d D . P B 1
F5 F 0.4918(7) 0.74954(18) 0.24929(17) 0.0440(13) Uani 1 1 d . . . . .
F8 F 0.7473(7) 0.47466(18) 0.28998(17) 0.0481(15) Uani 1 1 d . . . . .
F10 F 0.7284(7) 0.6898(2) 0.23354(16) 0.0550(17) Uani 1 1 d . . . . .
F6 F 0.2511(7) 0.7548(2) 0.24900(17) 0.0564(18) Uani 1 1 d . . . . .
F9 F 0.7400(8) 0.53818(19) 0.27137(16) 0.0546(17) Uani 1 1 d . . . . .
F4 F 0.3595(8) 0.6980(2) 0.26847(16) 0.0541(17) Uani 1 1 d . . . . .
N6 N 1.0344(7) 0.63865(19) 0.55897(19) 0.0200(12) Uani 1 1 d . . . . .
N4 N -0.0101(7) 0.6154(2) -0.02084(19) 0.0196(12) Uani 1 1 d . . . . .
N7 N 0.4901(7) 0.61770(19) 0.51956(19) 0.0182(12) Uani 1 1 d . . . . .
N1 N 0.5288(7) 0.64306(18) -0.05762(19) 0.0185(12) Uani 1 1 d . . . . .
N2 N 0.2363(7) 0.5593(2) -0.1080(2) 0.0210(13) Uani 1 1 d . . . . .
F7 F 0.9525(7) 0.5071(2) 0.28103(17) 0.0552(17) Uani 1 1 d . . . . .
N3 N 0.2359(7) 0.70835(18) -0.06899(18) 0.0172(12) Uani 1 1 d . . . . .
N8 N 0.7558(7) 0.70616(18) 0.57429(19) 0.0178(12) Uani 1 1 d . . . . .
N5 N 0.7612(7) 0.55427(19) 0.60896(19) 0.0203(13) Uani 1 1 d . . . . .
C36 C 0.0422(8) 0.6524(2) -0.0917(2) 0.0176(14) Uani 1 1 d . . . . .
O1 O 0.9350(7) 0.6017(2) 0.1292(2) 0.0404(15) Uani 1 1 d D . . . .
C37 C -0.0926(8) 0.5993(2) -0.0563(3) 0.0216(15) Uani 1 1 d . . . . .
C5 C 0.5772(8) 0.6651(2) -0.0923(2) 0.0200(15) Uani 1 1 d . . . . .
C2 C 0.6850(9) 0.6846(3) -0.0102(3) 0.0277(17) Uani 1 1 d . . . . .
H H 0.719954 0.691263 0.018307 0.033 Uiso 1 1 calc R . . . .
C61 C 0.9452(8) 0.6126(2) 0.6308(2) 0.0191(14) Uani 1 1 d . . . . .
C42 C 0.2220(8) 0.6750(2) 0.0261(2) 0.0192(14) Uani 1 1 d . . . . .
C10 C 0.3310(9) 0.6009(2) -0.1645(2) 0.0209(15) Uani 1 1 d . . . . .
F2 F 0.2720(12) 0.5295(3) 0.2258(2) 0.059(3) Uani 0.814(15) 1 d D U P C 1
C65 C 1.1681(9) 0.6825(3) 0.5116(3) 0.0273(17) Uani 1 1 d . . . . .
HA H 1.189328 0.690201 0.482953 0.033 Uiso 1 1 calc R . . . .
F3 F 0.2976(10) 0.4681(2) 0.2046(2) 0.053(3) Uani 0.814(15) 1 d D U P C 1
C1 C 0.5806(9) 0.6532(2) -0.0175(2) 0.0235(16) Uani 1 1 d . . . . .
HB H 0.544351 0.638334 0.006390 0.028 Uiso 1 1 calc R . . . .
C41 C -0.0302(9) 0.5997(3) 0.0186(3) 0.0261(17) Uani 1 1 d . . . . .
H41 H 0.026515 0.610710 0.042642 0.031 Uiso 1 1 calc R . . . .
O2 O 0.3839(8) 0.6069(2) 0.3641(2) 0.0459(17) Uani 1 1 d D . . . .
C56 C 0.8832(9) 0.5925(2) 0.6659(2) 0.0214(15) Uani 1 1 d . . . . .
C46 C 0.2464(9) 0.6834(2) 0.1828(2) 0.0238(16) Uani 1 1 d . . . . .
H46 H 0.191208 0.670065 0.204448 0.029 Uiso 1 1 calc R . . . .
C40 C -0.1324(9) 0.5676(3) 0.0252(3) 0.0270(17) Uani 1 1 d . . . . .
H40 H -0.144194 0.556817 0.053344 0.032 Uiso 1 1 calc R . . . .
C43 C 0.2669(8) 0.6823(2) 0.0629(2) 0.0202(15) Uani 1 1 d . . . . .
C35 C -0.0628(8) 0.6204(2) -0.0969(2) 0.0196(15) Uani 1 1 d . . . . .
C38 C -0.1949(9) 0.5677(2) -0.0508(3) 0.0234(16) Uani 1 1 d . . . . .
H38 H -0.250762 0.556858 -0.075038 0.028 Uiso 1 1 calc R . . . .
C67 C 0.8513(8) 0.5693(2) 0.5125(2) 0.0172(14) Uani 1 1 d . . . . .
C81 C 0.4650(9) 0.6166(2) 0.5963(2) 0.0217(15) Uani 1 1 d . . . . .
C93 C 0.7481(9) 0.6831(2) 0.4396(2) 0.0209(15) Uani 1 1 d . . . . .
C72 C 0.8206(9) 0.5238(2) 0.3431(2) 0.0225(15) Uani 1 1 d . . . . .
F1 F 0.4942(8) 0.5018(4) 0.2195(2) 0.064(3) Uani 0.814(15) 1 d D U P C 1
C57 C 0.9294(9) 0.6052(3) 0.7078(2) 0.0262(17) Uani 1 1 d . . . . .
HC H 0.890329 0.591993 0.732352 0.031 Uiso 1 1 calc R . . . .
C6 C 0.5084(8) 0.6521(2) -0.1338(2) 0.0190(14) Uani 1 1 d . . . . .
C11 C 0.4083(8) 0.6191(2) -0.1296(2) 0.0194(14) Uani 1 1 d . . . . .
C62 C 1.1019(8) 0.6593(2) 0.5940(2) 0.0212(15) Uani 1 1 d . . . . .
C12 C 0.2326(9) 0.5665(2) -0.1519(2) 0.0214(15) Uani 1 1 d . . . . .
C55 C 0.7760(9) 0.5596(2) 0.6529(2) 0.0203(15) Uani 1 1 d . . . . .
F12 F 0.8972(12) 0.7352(3) 0.2475(2) 0.103(4) Uani 1 1 d . . . . .
C64 C 1.2385(9) 0.7029(3) 0.5467(3) 0.0278(17) Uani 1 1 d . . . . .
HD H 1.308917 0.724588 0.542272 0.033 Uiso 1 1 calc R . . . .
C92 C 0.7134(8) 0.6774(2) 0.4763(2) 0.0185(14) Uani 1 1 d . . . . .
C95 C 0.6767(9) 0.6685(2) 0.3640(2) 0.0222(15) Uani 1 1 d . . . . .
HE H 0.593952 0.652675 0.373524 0.027 Uiso 1 1 calc R . . . .
C45 C 0.2217(9) 0.6725(2) 0.1400(2) 0.0215(15) Uani 1 1 d . . . . .
H45 H 0.148926 0.651738 0.132621 0.026 Uiso 1 1 calc R . . . .
C17 C 0.3643(9) 0.5712(2) -0.0114(2) 0.0194(14) Uani 1 1 d . . . . .
C18 C 0.3676(8) 0.5587(2) 0.0251(2) 0.0194(14) Uani 1 1 d . . . . .
F11 F 0.9519(9) 0.6703(3) 0.2472(2) 0.095(3) Uani 1 1 d . . . . .
C86 C 0.5671(8) 0.6492(2) 0.5927(2) 0.0192(14) Uani 1 1 d . . . . .
C80 C 0.4208(8) 0.5994(2) 0.5536(2) 0.0212(15) Uani 1 1 d . . . . .
C31 C 0.0846(8) 0.6772(2) -0.1264(2) 0.0183(14) Uani 1 1 d . . . . .
C60 C 1.0499(8) 0.6443(2) 0.6356(2) 0.0196(14) Uani 1 1 d . . . . .
C29 C 0.2631(9) 0.7371(3) -0.1391(2) 0.0258(17) Uani 1 1 d . . . . .
H29 H 0.239468 0.736872 -0.169276 0.031 Uiso 1 1 calc R . . . .
C66 C 1.0683(9) 0.6511(2) 0.5191(3) 0.0239(16) Uani 1 1 d . . . . .
HF H 1.020703 0.637529 0.494980 0.029 Uiso 1 1 calc R . . . .
C39 C -0.2172(10) 0.5516(2) -0.0097(3) 0.0279(17) Uani 1 1 d . . . . .
H39 H -0.288662 0.530069 -0.005692 0.033 Uiso 1 1 calc R . . . .
C20 C 0.4466(9) 0.5104(2) 0.0841(2) 0.0210(15) Uani 1 1 d . . . . .
HG H 0.502918 0.494712 0.064444 0.025 Uiso 1 1 calc R . . . .
C30 C 0.1974(9) 0.7081(2) -0.1124(2) 0.0209(15) Uani 1 1 d . . . . .
C79 C 0.3164(9) 0.5677(3) 0.5458(3) 0.0258(16) Uani 1 1 d . . . . .
HH H 0.268927 0.555027 0.569308 0.031 Uiso 1 1 calc R . . . .
C70 C 0.9146(9) 0.5103(2) 0.4159(2) 0.0215(15) Uani 1 1 d . . . . .
HI H 0.973815 0.493996 0.435696 0.026 Uiso 1 1 calc R . . . .
C82 C 0.4169(9) 0.6046(2) 0.6364(3) 0.0238(16) Uani 1 1 d . . . . .
HJ H 0.345456 0.582860 0.639063 0.029 Uiso 1 1 calc R . . . .
C3 C 0.7377(9) 0.7063(3) -0.0451(3) 0.0287(17) Uani 1 1 d . . . . .
HK H 0.810727 0.727678 -0.040887 0.034 Uiso 1 1 calc R . . . .
C44 C 0.3017(8) 0.6914(2) 0.1073(2) 0.0187(14) Uani 1 1 d . . . . .
C77 C 0.3518(10) 0.5735(3) 0.4705(3) 0.0306(18) Uani 1 1 d . . . . .
HL H 0.328925 0.565250 0.441589 0.037 Uiso 1 1 calc R . . . .
C63 C 1.2036(9) 0.6910(2) 0.5877(3) 0.0264(17) Uani 1 1 d . . . . .
HM H 1.250007 0.704742 0.611912 0.032 Uiso 1 1 calc R . . . .
C22 C 0.3628(9) 0.5211(3) 0.1560(2) 0.0260(17) Uani 1 1 d . . . . .
C49 C 0.4146(9) 0.7205(2) 0.1198(2) 0.0224(15) Uani 1 1 d . . . . .
H49 H 0.475703 0.732456 0.098663 0.027 Uiso 1 1 calc R . . . .
C24 C 0.2891(9) 0.5690(2) 0.0994(2) 0.0230(16) Uani 1 1 d . . . . .
HN H 0.238107 0.593633 0.090262 0.028 Uiso 1 1 calc R . . . .
C96 C 0.6995(9) 0.6719(3) 0.3203(2) 0.0257(16) Uani 1 1 d . . . . .
HO H 0.633914 0.658063 0.300013 0.031 Uiso 1 1 calc R . . . .
C59 C 1.0946(9) 0.6570(2) 0.6773(2) 0.0250(16) Uani 1 1 d . . . . .
HP H 1.166096 0.678754 0.681399 0.030 Uiso 1 1 calc R . . . .
C27 C 0.3995(10) 0.7662(3) -0.0780(3) 0.0285(17) Uani 1 1 d . . . . .
H27 H 0.467530 0.786162 -0.065619 0.034 Uiso 1 1 calc R . . . .
C58 C 1.0339(10) 0.6376(3) 0.7126(2) 0.0297(18) Uani 1 1 d . . . . .
HQ H 1.064172 0.646669 0.740805 0.036 Uiso 1 1 calc R . . . .
C51 C 0.6644(9) 0.5253(2) 0.5933(3) 0.0228(15) Uani 1 1 d . . . . .
HR H 0.652023 0.522303 0.562901 0.027 Uiso 1 1 calc R . . . .
C87 C 0.7330(8) 0.7029(2) 0.6179(2) 0.0196(14) Uani 1 1 d . . . . .
C90 C 0.9222(9) 0.7630(2) 0.5871(3) 0.0246(16) Uani 1 1 d . . . . .
HS H 0.985730 0.783783 0.575912 0.030 Uiso 1 1 calc R . . . .
C76 C 0.4569(9) 0.6048(2) 0.4790(2) 0.0252(16) Uani 1 1 d . . . . .
HT H 0.506376 0.617324 0.455709 0.030 Uiso 1 1 calc R . . . .
C75 C 0.8157(10) 0.5115(3) 0.2971(3) 0.0298(18) Uani 1 1 d . . . . .
C78 C 0.2807(10) 0.5545(3) 0.5039(3) 0.0282(17) Uani 1 1 d . . . . .
HU H 0.209198 0.532956 0.498417 0.034 Uiso 1 1 calc R . . . .
C52 C 0.5830(10) 0.4999(3) 0.6189(3) 0.0292(18) Uani 1 1 d . . . . .
HV H 0.516278 0.479704 0.606406 0.035 Uiso 1 1 calc R . . . .
C19 C 0.3674(8) 0.5454(2) 0.0695(2) 0.0179(14) Uani 1 1 d . . . . .
C9 C 0.3544(9) 0.6164(3) -0.2060(2) 0.0254(16) Uani 1 1 d . . . . .
HW H 0.305657 0.604014 -0.230652 0.030 Uiso 1 1 calc R . . . .
C94 C 0.7755(8) 0.6883(2) 0.3947(2) 0.0204(15) Uani 1 1 d . . . . .
C85 C 0.6256(8) 0.6702(2) 0.6294(2) 0.0202(15) Uani 1 1 d . . . . .
C21 C 0.4443(9) 0.4982(2) 0.1269(2) 0.0247(16) Uani 1 1 d . . . . .
HX H 0.498354 0.474209 0.136331 0.030 Uiso 1 1 calc R . . . .
C28 C 0.3623(9) 0.7662(3) -0.1219(3) 0.0267(17) Uani 1 1 d . . . . .
H28 H 0.405497 0.786271 -0.140114 0.032 Uiso 1 1 calc R . . . .
C91 C 0.8490(9) 0.7353(2) 0.5595(2) 0.0233(16) Uani 1 1 d . . . . .
HY H 0.864704 0.736927 0.529425 0.028 Uiso 1 1 calc R . . . .
C16 C 0.1471(9) 0.5289(2) -0.0929(3) 0.0226(15) Uani 1 1 d . . . . .
HZ H 0.145977 0.524711 -0.062572 0.027 Uiso 1 1 calc R . . . .
C74 C 0.7520(9) 0.5687(2) 0.4009(2) 0.0234(16) Uani 1 1 d . . . . .
H0AA H 0.698958 0.592339 0.410494 0.028 Uiso 1 1 calc R . . . .
C98 C 0.9160(10) 0.7156(3) 0.3356(3) 0.0323(19) Uani 1 1 d . . . . .
H1AA H 0.997698 0.731777 0.325944 0.039 Uiso 1 1 calc R . . . .
C88 C 0.8070(9) 0.7295(2) 0.6463(2) 0.0237(16) Uani 1 1 d . . . . .
H2AA H 0.792896 0.726867 0.676418 0.028 Uiso 1 1 calc R . . . .
C7 C 0.5296(10) 0.6676(3) -0.1750(3) 0.0284(17) Uani 1 1 d . . . . .
H3AA H 0.597801 0.689871 -0.179029 0.034 Uiso 1 1 calc R . . . .
C71 C 0.9061(9) 0.4994(2) 0.3724(2) 0.0233(16) Uani 1 1 d . . . . .
H4AA H 0.958211 0.475655 0.362630 0.028 Uiso 1 1 calc R . . . .
C83 C 0.4777(9) 0.6257(2) 0.6731(2) 0.0250(16) Uani 1 1 d . . . . .
H5AA H 0.447771 0.617389 0.700818 0.030 Uiso 1 1 calc R . . . .
C4 C 0.6822(9) 0.6964(3) -0.0864(3) 0.0275(17) Uani 1 1 d . . . . .
H6AA H 0.716713 0.711176 -0.110549 0.033 Uiso 1 1 calc R . . . .
C23 C 0.2856(9) 0.5567(2) 0.1422(2) 0.0244(16) Uani 1 1 d . . . . .
H7AA H 0.230484 0.572480 0.162099 0.029 Uiso 1 1 calc R . . . .
C15 C 0.0588(9) 0.5041(3) -0.1189(3) 0.0286(17) Uani 1 1 d . . . . .
H8AA H -0.001905 0.483030 -0.107014 0.034 Uiso 1 1 calc R . . . .
C73 C 0.7438(9) 0.5583(2) 0.3571(2) 0.0240(16) Uani 1 1 d . . . . .
H9AA H 0.686044 0.574798 0.337177 0.029 Uiso 1 1 calc R . . . .
C68 C 0.8450(8) 0.5566(2) 0.4757(2) 0.0192(14) Uani 1 1 d . . . . .
C48 C 0.4372(10) 0.7318(3) 0.1630(2) 0.0276(17) Uani 1 1 d . . . . .
H48 H 0.511461 0.751989 0.170940 0.033 Uiso 1 1 calc R . . . .
C8 C 0.4501(10) 0.6502(3) -0.2105(2) 0.0285(18) Uani 1 1 d . . . . .
H0BA H 0.461925 0.661722 -0.238291 0.034 Uiso 1 1 calc R . . . .
C33 C -0.0897(10) 0.6384(3) -0.1723(2) 0.0278(17) Uani 1 1 d . . . . .
H33 H -0.136037 0.633758 -0.200007 0.033 Uiso 1 1 calc R . . . .
C34 C -0.1299(9) 0.6131(2) -0.1376(2) 0.0241(16) Uani 1 1 d . . . . .
H34 H -0.201622 0.591441 -0.141921 0.029 Uiso 1 1 calc R . . . .
C32 C 0.0174(9) 0.6704(2) -0.1668(2) 0.0231(16) Uani 1 1 d . . . . .
H32 H 0.043219 0.687091 -0.190618 0.028 Uiso 1 1 calc R . . . .
C53 C 0.5995(10) 0.5041(3) 0.6639(3) 0.0316(18) Uani 1 1 d . . . . .
H1BA H 0.544774 0.486753 0.682497 0.038 Uiso 1 1 calc R . . . .
C84 C 0.5801(9) 0.6582(2) 0.6699(2) 0.0247(16) Uani 1 1 d . . . . .
H2BA H 0.618240 0.672096 0.695074 0.030 Uiso 1 1 calc R . . . .
C26 C 0.3337(8) 0.7361(2) -0.0526(2) 0.0226(15) Uani 1 1 d . . . . .
H26 H 0.359407 0.735271 -0.022545 0.027 Uiso 1 1 calc R . . . .
C47 C 0.3518(9) 0.7138(2) 0.1941(2) 0.0236(16) Uani 1 1 d . . . . .
C97 C 0.8200(10) 0.6960(3) 0.3059(3) 0.0297(18) Uani 1 1 d . . . . .
C14 C 0.0592(10) 0.5100(3) -0.1631(3) 0.0303(18) Uani 1 1 d . . . . .
H3BA H 0.000977 0.492477 -0.181941 0.036 Uiso 1 1 calc R . . . .
C112 C 0.8942(10) 0.7118(3) 0.3795(3) 0.0280(17) Uani 1 1 d . . . . .
H4BA H 0.961391 0.725396 0.399537 0.034 Uiso 1 1 calc R . . . .
C69 C 0.8364(9) 0.5450(2) 0.4307(2) 0.0189(14) Uani 1 1 d . . . . .
C89 C 0.9027(9) 0.7603(2) 0.6313(3) 0.0269(17) Uani 1 1 d . . . . .
H5BA H 0.953231 0.778966 0.650696 0.032 Uiso 1 1 calc R . . . .
C13 C 0.1449(9) 0.5416(3) -0.1794(3) 0.0270(17) Uani 1 1 d . . . . .
H6BA H 0.143661 0.546386 -0.209607 0.032 Uiso 1 1 calc R . . . .
C50 C 0.3652(11) 0.7287(3) 0.2398(3) 0.034(2) Uani 1 1 d . . . . .
C25 C 0.3647(10) 0.5066(3) 0.2013(3) 0.034(2) Uani 1 1 d D . . . .
C99 C 0.8484(12) 0.6985(4) 0.2591(3) 0.045(3) Uani 1 1 d . . . . .
C54 C 0.6975(10) 0.5340(3) 0.6803(3) 0.0288(18) Uani 1 1 d . . . . .
H7BA H 0.711323 0.537208 0.710698 0.035 Uiso 1 1 calc R . . . .
C103 C 0.6610(14) 0.6276(4) 0.1039(4) 0.067(4) Uani 1 1 d D . . . .
H8BA H 0.574317 0.643240 0.113932 0.101 Uiso 0.896(8) 1 calc R . P A 1
H9BA H 0.700300 0.641256 0.078464 0.101 Uiso 0.896(8) 1 calc R . P A 1
H0CA H 0.629250 0.599284 0.096354 0.101 Uiso 0.896(8) 1 calc R . P A 1
H1CA H 0.554597 0.619407 0.104583 0.101 Uiso 0.104(8) 1 calc R . P A 2
H2CA H 0.675513 0.654259 0.118712 0.101 Uiso 0.104(8) 1 calc R . P A 2
H3CA H 0.689932 0.630291 0.073881 0.101 Uiso 0.104(8) 1 calc R . P A 2
C100 C 0.1000(15) 0.6171(4) 0.3822(5) 0.075(4) Uani 1 1 d D . . . .
H4CA H 0.005867 0.630021 0.371292 0.113 Uiso 0.837(8) 1 calc R . P B 1
H5CA H 0.085217 0.587026 0.384689 0.113 Uiso 0.837(8) 1 calc R . P B 1
H6CA H 0.128561 0.628590 0.410604 0.113 Uiso 0.837(8) 1 calc R . P B 1
H7CA H 0.001320 0.603860 0.376846 0.113 Uiso 0.163(8) 1 calc R . P B 2
H8CA H 0.123641 0.618031 0.413315 0.113 Uiso 0.163(8) 1 calc R . P B 2
H9CA H 0.097270 0.645362 0.370587 0.113 Uiso 0.163(8) 1 calc R . P B 2
C102 C 0.7084(19) 0.5932(5) 0.1809(5) 0.085(5) Uani 1 1 d D . . . .
H0DA H 0.622000 0.608146 0.192112 0.127 Uiso 0.896(8) 1 calc R . P A 1
H1DA H 0.672651 0.568393 0.165351 0.127 Uiso 0.896(8) 1 calc R . P A 1
H2DA H 0.777430 0.585057 0.204905 0.127 Uiso 0.896(8) 1 calc R . P A 1
H3DA H 0.601255 0.585657 0.180597 0.127 Uiso 0.104(8) 1 calc R . P A 2
H4DA H 0.766534 0.574080 0.199673 0.127 Uiso 0.104(8) 1 calc R . P A 2
H5DA H 0.721173 0.621638 0.191743 0.127 Uiso 0.104(8) 1 calc R . P A 2
C101 C 0.1783(19) 0.5959(4) 0.3026(4) 0.081(5) Uani 1 1 d D . . . .
H6DA H 0.085801 0.608134 0.289593 0.122 Uiso 0.837(8) 1 calc R . P B 1
H7DA H 0.255531 0.594444 0.280890 0.122 Uiso 0.837(8) 1 calc R . P B 1
H8DA H 0.156670 0.567940 0.313018 0.122 Uiso 0.837(8) 1 calc R . P B 1
H9DA H 0.075422 0.585531 0.296900 0.122 Uiso 0.163(8) 1 calc R . P B 2
H0EA H 0.183045 0.625289 0.294432 0.122 Uiso 0.163(8) 1 calc R . P B 2
H1EA H 0.248913 0.579960 0.285597 0.122 Uiso 0.163(8) 1 calc R . P B 2
F1A F 0.450(4) 0.4770(10) 0.2142(13) 0.071(13) Uani 0.186(15) 1 d D U P C 2
F3A F 0.234(3) 0.5040(17) 0.2219(12) 0.083(16) Uani 0.186(15) 1 d D U P C 2
F2A F 0.433(5) 0.5389(9) 0.2269(9) 0.068(12) Uani 0.186(15) 1 d D U P C 2
S2A S 0.2285(14) 0.5905(4) 0.3588(4) 0.042(5) Uani 0.163(8) 1 d D . P B 2
S1A S 0.7721(19) 0.5903(6) 0.1295(6) 0.060(10) Uani 0.104(8) 1 d D . P A 2

loop_
_atom_site_aniso_label
_atom_site_aniso_U_11
_atom_site_aniso_U_22
_atom_site_aniso_U_33
_atom_site_aniso_U_23
_atom_site_aniso_U_13
_atom_site_aniso_U_12
Pt1 0.02438(16) 0.01362(14) 0.01087(13) 0.00025(10) -0.00057(11) 0.00142(11)
Pt3 0.02376(15) 0.01456(14) 0.01075(13) -0.00073(10) -0.00055(11) 0.00095(11)
Pt2 0.02259(15) 0.01563(15) 0.01144(13) -0.00127(10) -0.00081(11) 0.00053(11)
Pt4 0.02241(15) 0.01569(15) 0.01257(13) 0.00050(10) 0.00046(11) 0.00037(11)
S1 0.0430(15) 0.0256(13) 0.0284(12) -0.0020(9) 0.0052(10) -0.0055(10)
S2 0.0423(16) 0.0250(14) 0.0407(15) -0.0001(11) 0.0022(11) -0.0056(11)
F5 0.054(3) 0.050(3) 0.026(3) -0.016(2) -0.009(2) -0.005(3)
F8 0.073(4) 0.046(3) 0.026(3) -0.015(2) 0.000(3) -0.018(3)
F10 0.059(4) 0.090(5) 0.016(2) -0.001(3) 0.001(2) 0.015(3)
F6 0.062(4) 0.081(5) 0.025(3) -0.024(3) -0.006(3) 0.026(3)
F9 0.093(5) 0.052(4) 0.018(2) 0.001(2) -0.012(3) 0.018(3)
F4 0.091(5) 0.054(4) 0.016(2) 0.003(2) -0.010(3) -0.012(3)
N6 0.026(3) 0.016(3) 0.018(3) -0.002(2) 0.000(2) 0.000(2)
N4 0.022(3) 0.023(3) 0.014(3) -0.001(2) -0.001(2) 0.004(3)
N7 0.020(3) 0.017(3) 0.017(3) 0.001(2) 0.000(2) 0.001(2)
N1 0.024(3) 0.012(3) 0.020(3) -0.001(2) 0.002(2) 0.001(2)
N2 0.025(3) 0.020(3) 0.018(3) -0.001(2) -0.001(2) 0.004(3)
F7 0.045(3) 0.099(5) 0.022(3) -0.019(3) 0.009(2) -0.006(3)
N3 0.020(3) 0.017(3) 0.015(3) -0.002(2) 0.003(2) 0.002(2)
N8 0.022(3) 0.013(3) 0.018(3) -0.002(2) 0.000(2) 0.004(2)
N5 0.027(3) 0.018(3) 0.017(3) 0.001(2) 0.004(2) 0.000(3)
C36 0.024(4) 0.018(3) 0.011(3) -0.001(3) 0.000(3) 0.003(3)
O1 0.035(3) 0.039(4) 0.047(4) -0.002(3) -0.001(3) -0.001(3)
C37 0.021(4) 0.016(4) 0.027(4) -0.001(3) -0.005(3) -0.003(3)
C5 0.022(4) 0.018(4) 0.020(3) -0.005(3) 0.000(3) 0.008(3)
C2 0.032(4) 0.027(4) 0.023(4) -0.005(3) -0.008(3) 0.003(3)
C61 0.023(4) 0.018(3) 0.017(3) -0.006(3) -0.003(3) 0.006(3)
C42 0.023(4) 0.021(4) 0.014(3) 0.000(3) -0.001(3) 0.003(3)
C10 0.026(4) 0.022(4) 0.014(3) -0.001(3) 0.002(3) 0.006(3)
F2 0.114(9) 0.046(5) 0.019(3) 0.005(3) 0.026(4) 0.027(5)
C65 0.033(4) 0.024(4) 0.024(4) 0.006(3) -0.002(3) -0.001(3)
F3 0.096(7) 0.043(4) 0.021(3) 0.011(3) 0.005(4) -0.016(4)
C1 0.030(4) 0.019(4) 0.021(4) 0.000(3) -0.004(3) 0.008(3)
C41 0.031(4) 0.026(4) 0.021(4) 0.005(3) 0.003(3) 0.000(3)
O2 0.035(4) 0.046(4) 0.056(4) -0.003(3) 0.002(3) -0.004(3)
C56 0.027(4) 0.020(4) 0.017(3) 0.002(3) 0.001(3) 0.004(3)
C46 0.031(4) 0.027(4) 0.014(3) 0.002(3) 0.001(3) -0.002(3)
C40 0.034(4) 0.024(4) 0.023(4) 0.006(3) 0.002(3) -0.005(3)
C43 0.023(4) 0.020(4) 0.018(3) 0.000(3) 0.002(3) 0.003(3)
C35 0.024(4) 0.020(4) 0.015(3) -0.004(3) 0.000(3) 0.004(3)
C38 0.025(4) 0.020(4) 0.025(4) 0.000(3) 0.001(3) 0.002(3)
C67 0.024(4) 0.011(3) 0.016(3) 0.000(3) -0.002(3) 0.001(3)
C81 0.025(4) 0.022(4) 0.018(3) 0.000(3) 0.002(3) 0.004(3)
C93 0.025(4) 0.017(4) 0.019(4) -0.001(3) -0.001(3) 0.001(3)
C72 0.029(4) 0.020(4) 0.018(4) -0.001(3) -0.002(3) -0.002(3)
F1 0.043(4) 0.117(7) 0.030(4) 0.031(4) -0.015(3) -0.012(4)
C57 0.034(4) 0.030(4) 0.014(3) -0.001(3) 0.001(3) 0.003(3)
C6 0.023(4) 0.017(3) 0.017(3) -0.001(3) 0.000(3) 0.002(3)
C11 0.022(4) 0.014(3) 0.023(4) 0.001(3) 0.001(3) 0.007(3)
C62 0.019(4) 0.019(4) 0.026(4) -0.001(3) 0.000(3) 0.004(3)
C12 0.026(4) 0.022(4) 0.016(3) -0.006(3) -0.003(3) 0.009(3)
C55 0.031(4) 0.016(3) 0.015(3) 0.004(3) 0.005(3) 0.005(3)
F12 0.156(9) 0.123(8) 0.030(3) 0.033(4) -0.003(4) -0.077(7)
C64 0.021(4) 0.020(4) 0.043(5) -0.002(3) 0.002(3) -0.006(3)
C92 0.025(4) 0.014(3) 0.016(3) 0.000(3) 0.004(3) 0.001(3)
C95 0.029(4) 0.019(4) 0.019(3) 0.000(3) 0.000(3) 0.005(3)
C45 0.029(4) 0.019(4) 0.016(3) 0.001(3) 0.000(3) 0.002(3)
C17 0.030(4) 0.011(3) 0.018(3) -0.005(3) -0.001(3) -0.002(3)
C18 0.024(4) 0.018(4) 0.016(3) -0.001(3) 0.000(3) 0.003(3)
F11 0.078(5) 0.179(10) 0.029(3) 0.014(4) 0.019(3) 0.071(6)
C86 0.025(4) 0.018(4) 0.015(3) -0.003(3) -0.003(3) 0.000(3)
C80 0.022(4) 0.018(4) 0.023(4) 0.002(3) 0.005(3) 0.001(3)
C31 0.024(4) 0.020(4) 0.011(3) 0.006(3) 0.002(3) 0.008(3)
C60 0.021(4) 0.018(4) 0.020(3) -0.003(3) 0.001(3) 0.004(3)
C29 0.030(4) 0.034(4) 0.014(3) 0.005(3) 0.003(3) -0.001(3)
C66 0.027(4) 0.016(4) 0.030(4) 0.009(3) 0.003(3) 0.005(3)
C39 0.032(4) 0.020(4) 0.033(4) 0.000(3) 0.006(3) -0.006(3)
C20 0.025(4) 0.018(4) 0.020(4) -0.001(3) 0.000(3) 0.001(3)
C30 0.029(4) 0.018(4) 0.015(3) 0.000(3) -0.001(3) 0.006(3)
C79 0.029(4) 0.025(4) 0.023(4) -0.004(3) 0.002(3) -0.001(3)
C70 0.029(4) 0.018(4) 0.017(3) 0.001(3) 0.001(3) -0.002(3)
C82 0.029(4) 0.017(4) 0.025(4) 0.004(3) 0.005(3) 0.002(3)
C3 0.024(4) 0.029(4) 0.033(4) -0.005(3) 0.001(3) -0.003(3)
C44 0.019(3) 0.022(4) 0.016(3) 0.000(3) -0.001(3) 0.006(3)
C77 0.037(5) 0.034(5) 0.021(4) -0.010(3) 0.002(3) -0.005(4)
C63 0.031(4) 0.020(4) 0.028(4) -0.002(3) -0.005(3) 0.000(3)
C22 0.029(4) 0.030(4) 0.019(4) 0.005(3) -0.001(3) 0.001(3)
C49 0.030(4) 0.023(4) 0.014(3) 0.001(3) -0.001(3) -0.001(3)
C24 0.036(4) 0.013(3) 0.020(4) 0.001(3) 0.000(3) 0.002(3)
C96 0.034(4) 0.024(4) 0.019(4) -0.001(3) -0.003(3) -0.001(3)
C59 0.032(4) 0.021(4) 0.022(4) -0.008(3) -0.007(3) 0.004(3)
C27 0.030(4) 0.023(4) 0.032(4) -0.001(3) 0.005(3) -0.001(3)
C58 0.034(4) 0.039(5) 0.015(4) -0.008(3) -0.006(3) 0.001(4)
C51 0.028(4) 0.014(3) 0.026(4) 0.001(3) -0.008(3) 0.002(3)
C87 0.022(4) 0.017(3) 0.020(3) -0.001(3) -0.001(3) 0.005(3)
C90 0.027(4) 0.016(4) 0.030(4) 0.006(3) 0.002(3) 0.000(3)
C76 0.033(4) 0.022(4) 0.020(4) -0.005(3) 0.002(3) 0.004(3)
C75 0.034(4) 0.033(5) 0.022(4) 0.000(3) -0.002(3) -0.003(4)
C78 0.032(4) 0.020(4) 0.033(4) -0.006(3) 0.003(3) -0.005(3)
C52 0.034(4) 0.024(4) 0.030(4) -0.007(3) 0.001(3) 0.000(3)
C19 0.027(4) 0.017(3) 0.010(3) 0.001(3) -0.002(3) -0.004(3)
C9 0.030(4) 0.034(4) 0.012(3) 0.000(3) 0.000(3) 0.003(3)
C94 0.024(4) 0.021(4) 0.016(3) 0.000(3) -0.001(3) 0.004(3)
C85 0.022(4) 0.022(4) 0.016(3) -0.005(3) 0.001(3) 0.003(3)
C21 0.031(4) 0.023(4) 0.020(4) 0.004(3) 0.002(3) 0.008(3)
C28 0.028(4) 0.025(4) 0.027(4) 0.007(3) 0.004(3) 0.002(3)
C91 0.025(4) 0.024(4) 0.021(4) 0.006(3) 0.000(3) 0.000(3)
C16 0.025(4) 0.013(3) 0.030(4) 0.002(3) 0.007(3) 0.005(3)
C74 0.032(4) 0.020(4) 0.018(4) 0.001(3) 0.000(3) 0.001(3)
C98 0.034(5) 0.032(5) 0.031(4) 0.009(4) 0.007(4) -0.005(4)
C88 0.027(4) 0.025(4) 0.019(4) 0.000(3) -0.002(3) 0.004(3)
C7 0.036(5) 0.026(4) 0.024(4) 0.000(3) 0.007(3) 0.002(3)
C71 0.031(4) 0.023(4) 0.016(3) 0.001(3) 0.000(3) 0.004(3)
C83 0.036(4) 0.026(4) 0.013(3) 0.007(3) 0.007(3) 0.002(3)
C4 0.033(4) 0.024(4) 0.026(4) -0.001(3) 0.004(3) 0.000(3)
C23 0.034(4) 0.020(4) 0.019(4) -0.004(3) 0.001(3) 0.002(3)
C15 0.030(4) 0.025(4) 0.030(4) 0.002(3) -0.003(3) 0.002(3)
C73 0.037(4) 0.013(3) 0.022(4) 0.004(3) 0.000(3) 0.000(3)
C68 0.025(4) 0.018(4) 0.014(3) 0.002(3) 0.003(3) 0.003(3)
C48 0.036(4) 0.027(4) 0.019(4) 0.001(3) -0.008(3) -0.002(3)
C8 0.048(5) 0.027(4) 0.012(3) 0.006(3) 0.008(3) 0.003(4)
C33 0.036(4) 0.033(4) 0.014(3) -0.005(3) -0.004(3) 0.005(4)
C34 0.027(4) 0.022(4) 0.024(4) -0.010(3) -0.001(3) 0.000(3)
C32 0.033(4) 0.019(4) 0.017(3) 0.000(3) 0.004(3) 0.004(3)
C53 0.033(4) 0.030(5) 0.032(4) 0.006(4) 0.008(4) 0.002(4)
C84 0.035(4) 0.024(4) 0.015(3) -0.003(3) -0.002(3) 0.007(3)
C26 0.024(4) 0.027(4) 0.017(3) -0.007(3) 0.000(3) 0.004(3)
C47 0.033(4) 0.025(4) 0.013(3) -0.001(3) -0.002(3) 0.006(3)
C97 0.036(5) 0.033(5) 0.019(4) 0.006(3) 0.001(3) 0.007(4)
C14 0.030(4) 0.024(4) 0.037(5) -0.009(3) -0.007(3) 0.000(3)
C112 0.035(4) 0.022(4) 0.027(4) -0.001(3) 0.000(3) -0.004(3)
C69 0.028(4) 0.015(3) 0.014(3) -0.001(3) 0.001(3) -0.009(3)
C89 0.029(4) 0.020(4) 0.032(4) -0.008(3) -0.002(3) 0.002(3)
C13 0.030(4) 0.026(4) 0.024(4) -0.004(3) -0.006(3) 0.005(3)
C50 0.043(5) 0.040(5) 0.019(4) -0.002(4) -0.005(3) 0.005(4)
C25 0.040(5) 0.038(5) 0.024(4) 0.005(4) 0.001(4) 0.007(4)
C99 0.041(5) 0.068(7) 0.027(5) 0.014(5) 0.008(4) 0.008(5)
C54 0.038(5) 0.029(4) 0.019(4) 0.004(3) 0.007(3) 0.003(4)
C103 0.057(7) 0.074(9) 0.068(8) -0.010(7) -0.021(6) 0.018(7)
C100 0.054(7) 0.074(9) 0.100(11) 0.041(8) 0.034(7) 0.022(7)
C102 0.099(12) 0.078(10) 0.081(10) 0.025(8) 0.043(9) -0.018(9)
C101 0.107(12) 0.075(10) 0.058(8) -0.020(7) -0.031(8) -0.005(9)
F1A 0.081(16) 0.067(15) 0.065(15) 0.003(9) 0.005(9) 0.009(10)
F3A 0.06(2) 0.13(4) 0.05(2) 0.03(3) -0.020(18) 0.00(3)
F2A 0.10(2) 0.09(2) 0.019(13) 0.007(13) -0.005(13) -0.014(16)
S2A 0.054(9) 0.020(7) 0.051(9) 0.011(6) -0.013(7) -0.010(6)
S1A 0.11(3) 0.036(14) 0.036(13) 0.004(10) 0.029(14) -0.041(15)

loop_
_atom_type_symbol
_atom_type_description
_atom_type_scat_dispersion_real
_atom_type_scat_dispersion_imag
_atom_type_scat_source
C C 0.0181 0.0091 'International Tables Vol C Tables 4.2.6.8 and 6.1.1.4'
H H 0.0000 0.0000 'International Tables Vol C Tables 4.2.6.8 and 6.1.1.4'
F F 0.0727 0.0534 'International Tables Vol C Tables 4.2.6.8 and 6.1.1.4'
N N 0.0311 0.0180 'International Tables Vol C Tables 4.2.6.8 and 6.1.1.4'
O O 0.0492 0.0322 'International Tables Vol C Tables 4.2.6.8 and 6.1.1.4'
Pt Pt -4.5932 6.9264 'International Tables Vol C Tables 4.2.6.8 and 6.1.1.4'
S S 0.3331 0.5567 'International Tables Vol C Tables 4.2.6.8 and 6.1.1.4'

loop_
_geom_angle_atom_site_label_1
_geom_angle_atom_site_label_2
_geom_angle_atom_site_label_3
_geom_angle
_geom_angle_site_symmetry_1
_geom_angle_site_symmetry_3
_geom_angle_publ_flag
N1 Pt1 N2 159.5(2) . . ?
N1 Pt1 C17 98.8(3) . . ?
N2 Pt1 C17 101.6(3) . . ?
C11 Pt1 N1 79.6(3) . . ?
C11 Pt1 N2 79.8(3) . . ?
C11 Pt1 C17 174.4(3) . . ?
N6 Pt3 N5 159.7(2) . . ?
N6 Pt3 C67 98.5(3) . . ?
N5 Pt3 C67 101.7(3) . . ?
C61 Pt3 N6 79.6(3) . . ?
C61 Pt3 N5 80.1(3) . . ?
C61 Pt3 C67 173.5(3) . . ?
N4 Pt2 N3 160.0(2) . . ?
N4 Pt2 C42 99.7(3) . . ?
N3 Pt2 C42 100.1(3) . . ?
C36 Pt2 N4 80.1(3) . . ?
C36 Pt2 N3 80.1(3) . . ?
C36 Pt2 C42 178.2(3) . . ?
N7 Pt4 N8 159.8(2) . . ?
N7 Pt4 C92 98.4(3) . . ?
N8 Pt4 C92 101.8(3) . . ?
C86 Pt4 N7 79.8(3) . . ?
C86 Pt4 N8 80.1(3) . . ?
C86 Pt4 C92 178.0(3) . . ?
O1 S1 C103 108.2(5) . . ?
O1 S1 C102 107.5(6) . . ?
C102 S1 C103 97.2(8) . . ?
O2 S2 C100 107.2(5) . . ?
O2 S2 C101 106.5(6) . . ?
C101 S2 C100 98.8(8) . . ?
C62 N6 Pt3 115.8(5) . . ?
C66 N6 Pt3 126.0(5) . . ?
C66 N6 C62 118.1(7) . . ?
C37 N4 Pt2 114.9(5) . . ?
C41 N4 Pt2 125.5(5) . . ?
C41 N4 C37 119.6(7) . . ?
C80 N7 Pt4 114.6(5) . . ?
C76 N7 Pt4 125.5(5) . . ?
C76 N7 C80 119.9(7) . . ?
C5 N1 Pt1 115.3(5) . . ?
C1 N1 Pt1 125.1(5) . . ?
C1 N1 C5 119.5(6) . . ?
C12 N2 Pt1 115.4(5) . . ?
C16 N2 Pt1 126.5(5) . . ?
C16 N2 C12 118.1(7) . . ?
C30 N3 Pt2 113.9(5) . . ?
C26 N3 Pt2 125.4(5) . . ?
C26 N3 C30 120.7(6) . . ?
C87 N8 Pt4 114.6(5) . . ?
C91 N8 Pt4 125.0(5) . . ?
C91 N8 C87 120.3(6) . . ?
C55 N5 Pt3 115.5(5) . . ?
C51 N5 Pt3 125.9(5) . . ?
C51 N5 C55 118.6(6) . . ?
C35 C36 Pt2 118.9(5) . . ?
C35 C36 C31 121.9(6) . . ?
C31 C36 Pt2 119.2(5) . . ?
N4 C37 C35 113.4(6) . . ?
C38 C37 N4 120.2(7) . . ?
C38 C37 C35 126.4(7) . . ?
N1 C5 C6 114.2(6) . . ?
N1 C5 C4 120.2(7) . . ?
C4 C5 C6 125.5(7) . . ?
C1 C2 C3 119.1(7) . . ?
C56 C61 Pt3 118.0(6) . . ?
C60 C61 Pt3 119.2(6) . . ?
C60 C61 C56 122.7(7) . . ?
C43 C42 Pt2 176.3(7) . . ?
C11 C10 C12 112.9(6) . . ?
C11 C10 C9 118.7(7) . . ?
C9 C10 C12 128.4(7) . . ?
C66 C65 C64 119.2(8) . . ?
N1 C1 C2 121.9(7) . . ?
N4 C41 C40 121.5(8) . . ?
C61 C56 C57 118.5(7) . . ?
C61 C56 C55 113.1(6) . . ?
C57 C56 C55 128.4(7) . . ?
C45 C46 C47 120.1(7) . . ?
C39 C40 C41 119.7(7) . . ?
C42 C43 C44 173.4(8) . . ?
C36 C35 C37 112.7(6) . . ?
C36 C35 C34 119.3(7) . . ?
C34 C35 C37 127.9(7) . . ?
C37 C38 C39 120.4(7) . . ?
C68 C67 Pt3 173.1(7) . . ?
C86 C81 C80 111.2(6) . . ?
C82 C81 C86 120.5(7) . . ?
C82 C81 C80 128.3(7) . . ?
C92 C93 C94 174.5(8) . . ?
C71 C72 C75 118.0(7) . . ?
C73 C72 C75 121.5(7) . . ?
C73 C72 C71 120.5(7) . . ?
C58 C57 C56 118.7(7) . . ?
C11 C6 C5 112.2(6) . . ?
C7 C6 C5 129.7(7) . . ?
C7 C6 C11 118.1(7) . . ?
C10 C11 Pt1 118.6(6) . . ?
C10 C11 C6 122.9(7) . . ?
C6 C11 Pt1 118.5(5) . . ?
N6 C62 C60 112.9(6) . . ?
C63 C62 N6 120.3(7) . . ?
C63 C62 C60 126.8(7) . . ?
N2 C12 C10 113.4(6) . . ?
N2 C12 C13 120.1(7) . . ?
C13 C12 C10 126.6(7) . . ?
N5 C55 C56 113.3(6) . . ?
N5 C55 C54 120.1(7) . . ?
C54 C55 C56 126.5(7) . . ?
C63 C64 C65 118.6(7) . . ?
C93 C92 Pt4 174.6(7) . . ?
C96 C95 C94 120.7(7) . . ?
C46 C45 C44 121.4(7) . . ?
C18 C17 Pt1 173.8(7) . . ?
C17 C18 C19 177.1(8) . . ?
C81 C86 Pt4 119.7(5) . . ?
C81 C86 C85 121.2(7) . . ?
C85 C86 Pt4 119.0(6) . . ?
N7 C80 C81 114.7(7) . . ?
N7 C80 C79 119.6(7) . . ?
C79 C80 C81 125.7(7) . . ?
C36 C31 C30 111.1(6) . . ?
C32 C31 C36 119.1(7) . . ?
C32 C31 C30 129.9(7) . . ?
C61 C60 C62 112.4(6) . . ?
C61 C60 C59 118.7(7) . . ?
C59 C60 C62 128.9(7) . . ?
C28 C29 C30 120.1(7) . . ?
N6 C66 C65 123.1(8) . . ?
C40 C39 C38 118.6(7) . . ?
C21 C20 C19 120.9(7) . . ?
N3 C30 C31 115.7(6) . . ?
N3 C30 C29 119.0(7) . . ?
C29 C30 C31 125.3(7) . . ?
C80 C79 C78 120.8(8) . . ?
C71 C70 C69 120.7(7) . . ?
C81 C82 C83 117.8(7) . . ?
C2 C3 C4 119.1(8) . . ?
C45 C44 C43 120.9(7) . . ?
C45 C44 C49 117.5(7) . . ?
C49 C44 C43 121.6(7) . . ?
C78 C77 C76 120.3(7) . . ?
C64 C63 C62 120.6(7) . . ?
C21 C22 C23 119.9(7) . . ?
C21 C22 C25 117.7(7) . . ?
C23 C22 C25 122.5(8) . . ?
C48 C49 C44 120.7(7) . . ?
C23 C24 C19 120.5(7) . . ?
C95 C96 C97 119.9(7) . . ?
C58 C59 C60 119.6(8) . . ?
C28 C27 C26 117.8(8) . . ?
C59 C58 C57 121.8(7) . . ?
N5 C51 C52 123.4(7) . . ?
N8 C87 C85 114.5(6) . . ?
C88 C87 N8 119.8(7) . . ?
C88 C87 C85 125.7(7) . . ?
C91 C90 C89 119.9(7) . . ?
N7 C76 C77 121.3(7) . . ?
F8 C75 C72 112.9(7) . . ?
F9 C75 F8 105.0(7) . . ?
F9 C75 F7 106.6(7) . . ?
F9 C75 C72 113.4(7) . . ?
F7 C75 F8 104.8(7) . . ?
F7 C75 C72 113.4(7) . . ?
C77 C78 C79 118.1(8) . . ?
C51 C52 C53 119.0(8) . . ?
C20 C19 C18 121.9(7) . . ?
C20 C19 C24 118.7(6) . . ?
C24 C19 C18 119.4(7) . . ?
C8 C9 C10 118.8(7) . . ?
C95 C94 C93 118.4(7) . . ?
C112 C94 C93 123.5(7) . . ?
C112 C94 C95 118.1(7) . . ?
C86 C85 C87 111.6(6) . . ?
C84 C85 C86 119.1(7) . . ?
C84 C85 C87 129.3(7) . . ?
C20 C21 C22 120.1(7) . . ?
C29 C28 C27 120.2(7) . . ?
N8 C91 C90 121.3(7) . . ?
N2 C16 C15 123.3(8) . . ?
C69 C74 C73 121.3(7) . . ?
C97 C98 C112 120.5(8) . . ?
C87 C88 C89 120.4(7) . . ?
C6 C7 C8 119.7(8) . . ?
C70 C71 C72 119.6(7) . . ?
C84 C83 C82 122.2(7) . . ?
C5 C4 C3 120.2(8) . . ?
C24 C23 C22 120.0(7) . . ?
C16 C15 C14 118.9(8) . . ?
C72 C73 C74 119.4(7) . . ?
C67 C68 C69 175.2(8) . . ?
C47 C48 C49 120.1(8) . . ?
C9 C8 C7 121.7(7) . . ?
C34 C33 C32 121.6(7) . . ?
C35 C34 C33 118.9(7) . . ?
C31 C32 C33 119.3(7) . . ?
C54 C53 C52 118.2(8) . . ?
C85 C84 C83 119.2(7) . . ?
N3 C26 C27 122.2(7) . . ?
C46 C47 C50 119.6(7) . . ?
C48 C47 C46 120.1(7) . . ?
C48 C47 C50 120.3(8) . . ?
C96 C97 C99 120.0(8) . . ?
C98 C97 C96 119.7(7) . . ?
C98 C97 C99 120.2(9) . . ?
C13 C14 C15 119.3(8) . . ?
C98 C112 C94 121.1(8) . . ?
C70 C69 C68 121.1(7) . . ?
C74 C69 C70 118.4(7) . . ?
C74 C69 C68 120.5(7) . . ?
C90 C89 C88 118.3(7) . . ?
C14 C13 C12 120.3(8) . . ?
F5 C50 F6 105.7(8) . . ?
F5 C50 F4 106.4(7) . . ?
F5 C50 C47 113.9(7) . . ?
F6 C50 C47 111.6(7) . . ?
F4 C50 F6 105.8(8) . . ?
F4 C50 C47 112.9(8) . . ?
F2 C25 F3 100.0(8) . . ?
F2 C25 C22 112.1(8) . . ?
F3 C25 C22 111.4(7) . . ?
F1 C25 F2 111.9(9) . . ?
F1 C25 F3 103.9(9) . . ?
F1 C25 C22 115.9(8) . . ?
F1A C25 C22 121(2) . . ?
F1A C25 F3A 108(2) . . ?
F1A C25 F2A 98(2) . . ?
F3A C25 C22 119.5(18) . . ?
F3A C25 F2A 98(2) . . ?
F2A C25 C22 106.6(14) . . ?
F10 C99 F11 103.4(9) . . ?
F10 C99 C97 114.1(8) . . ?
F12 C99 F10 106.9(9) . . ?
F12 C99 F11 107.1(10) . . ?
F12 C99 C97 112.7(10) . . ?
F11 C99 C97 112.0(8) . . ?
C53 C54 C55 120.7(8) . . ?
O2 S2A C100 115.5(10) . . ?
O2 S2A C101 105.5(9) . . ?
C100 S2A C101 103.6(10) . . ?
O1 S1A C103 111.0(11) . . ?
O1 S1A C102 110.5(12) . . ?
C102 S1A C103 100.8(12) . . ?

loop_
_geom_bond_atom_site_label_1
_geom_bond_atom_site_label_2
_geom_bond_distance
_geom_bond_site_symmetry_2
_geom_bond_publ_flag
Pt1 N1 2.037(6) . ?
Pt1 N2 2.040(6) . ?
Pt1 C11 1.951(7) . ?
Pt1 C17 2.064(7) . ?
Pt3 N6 2.022(6) . ?
Pt3 N5 2.036(6) . ?
Pt3 C61 1.940(7) . ?
Pt3 C67 2.049(7) . ?
Pt2 N4 2.039(6) . ?
Pt2 N3 2.050(6) . ?
Pt2 C36 1.937(7) . ?
Pt2 C42 2.055(7) . ?
Pt4 N7 2.042(6) . ?
Pt4 N8 2.047(6) . ?
Pt4 C92 2.059(7) . ?
Pt4 C86 1.935(7) . ?
S1 O1 1.499(7) . ?
S1 C103 1.771(12) . ?
S1 C102 1.762(12) . ?
S2 O2 1.482(8) . ?
S2 C100 1.765(12) . ?
S2 C101 1.764(12) . ?
F5 C50 1.329(11) . ?
F8 C75 1.345(10) . ?
F10 C99 1.329(12) . ?
F6 C50 1.354(11) . ?
F9 C75 1.335(10) . ?
F4 C50 1.333(11) . ?
N6 C62 1.389(10) . ?
N6 C66 1.347(10) . ?
N4 C37 1.395(9) . ?
N4 C41 1.343(10) . ?
N7 C80 1.377(9) . ?
N7 C76 1.346(9) . ?
N1 C5 1.373(10) . ?
N1 C1 1.348(10) . ?
N2 C12 1.382(9) . ?
N2 C16 1.354(10) . ?
F7 C75 1.336(10) . ?
N3 C30 1.377(9) . ?
N3 C26 1.330(10) . ?
N8 C87 1.379(9) . ?
N8 C91 1.344(10) . ?
N5 C55 1.376(9) . ?
N5 C51 1.345(10) . ?
C36 C35 1.392(10) . ?
C36 C31 1.406(10) . ?
O1 S1A 1.490(17) . ?
C37 C35 1.467(10) . ?
C37 C38 1.377(11) . ?
C5 C6 1.462(10) . ?
C5 C4 1.379(11) . ?
C2 C1 1.384(12) . ?
C2 C3 1.385(12) . ?
C61 C56 1.397(10) . ?
C61 C60 1.383(11) . ?
C42 C43 1.216(10) . ?
C10 C11 1.386(10) . ?
C10 C12 1.475(11) . ?
C10 C9 1.404(10) . ?
F2 C25 1.358(12) . ?
C65 C64 1.395(12) . ?
C65 C66 1.368(11) . ?
F3 C25 1.381(11) . ?
C41 C40 1.394(11) . ?
O2 S2A 1.477(13) . ?
C56 C57 1.408(10) . ?
C56 C55 1.468(11) . ?
C46 C45 1.381(10) . ?
C46 C47 1.389(11) . ?
C40 C39 1.391(12) . ?
C43 C44 1.428(10) . ?
C35 C34 1.394(10) . ?
C38 C39 1.398(11) . ?
C67 C68 1.211(10) . ?
C81 C86 1.392(11) . ?
C81 C80 1.474(10) . ?
C81 C82 1.384(10) . ?
C93 C92 1.204(10) . ?
C93 C94 1.435(10) . ?
C72 C75 1.482(11) . ?
C72 C71 1.397(11) . ?
C72 C73 1.383(11) . ?
F1 C25 1.267(11) . ?
C57 C58 1.401(12) . ?
C6 C11 1.395(10) . ?
C6 C7 1.391(11) . ?
C62 C60 1.470(10) . ?
C62 C63 1.382(11) . ?
C12 C13 1.383(11) . ?
C55 C54 1.391(11) . ?
F12 C99 1.314(14) . ?
C64 C63 1.377(12) . ?
C95 C96 1.383(11) . ?
C95 C94 1.418(10) . ?
C45 C44 1.402(10) . ?
C17 C18 1.203(10) . ?
C18 C19 1.442(9) . ?
F11 C99 1.352(13) . ?
C86 C85 1.406(10) . ?
C80 C79 1.390(11) . ?
C31 C30 1.463(11) . ?
C31 C32 1.382(10) . ?
C60 C59 1.397(10) . ?
C29 C30 1.392(11) . ?
C29 C28 1.377(12) . ?
C20 C19 1.394(10) . ?
C20 C21 1.384(10) . ?
C79 C78 1.393(11) . ?
C70 C71 1.393(10) . ?
C70 C69 1.405(11) . ?
C82 C83 1.414(11) . ?
C3 C4 1.389(12) . ?
C44 C49 1.413(11) . ?
C77 C76 1.389(12) . ?
C77 C78 1.377(12) . ?
C22 C21 1.391(11) . ?
C22 C23 1.393(11) . ?
C22 C25 1.480(11) . ?
C49 C48 1.393(10) . ?
C24 C19 1.403(10) . ?
C24 C23 1.387(10) . ?
C96 C97 1.407(12) . ?
C59 C58 1.388(12) . ?
C27 C28 1.389(12) . ?
C27 C26 1.394(11) . ?
C51 C52 1.366(12) . ?
C87 C85 1.472(11) . ?
C87 C88 1.377(11) . ?
C90 C91 1.378(11) . ?
C90 C89 1.391(11) . ?
C52 C53 1.404(12) . ?
C9 C8 1.389(12) . ?
C94 C112 1.392(11) . ?
C85 C84 1.389(10) . ?
C16 C15 1.361(11) . ?
C74 C73 1.397(11) . ?
C74 C69 1.391(11) . ?
C98 C97 1.380(13) . ?
C98 C112 1.389(12) . ?
C88 C89 1.400(12) . ?
C7 C8 1.398(12) . ?
C83 C84 1.392(12) . ?
C15 C14 1.382(12) . ?
C68 C69 1.442(10) . ?
C48 C47 1.380(11) . ?
C33 C34 1.405(11) . ?
C33 C32 1.406(12) . ?
C53 C54 1.382(13) . ?
C47 C50 1.496(10) . ?
C97 C99 1.487(12) . ?
C14 C13 1.379(12) . ?
C25 F1A 1.27(2) . ?
C25 F3A 1.35(2) . ?
C25 F2A 1.43(2) . ?
C103 S1A 1.73(2) . ?
C100 S2A 1.620(17) . ?
C102 S1A 1.714(19) . ?
C101 S2A 1.789(17) . ?
